data_1008880
loop_
_publ_author_name
'Eisenmann, B'
'Klein, J'
'Somer, M'

_publ_section_title
;
Linear anions (CuAs2)5-, (AuP/2)5- and (AuAs2)5in potassium compounds
;
_journal_coden_ASTM JALCEU
_journal_name_full 'Journal of Alloys Compd.'
_journal_page_first 431
_journal_page_last 439
_journal_paper_doi 10.1016/0925-8388(92)90284-G
_journal_volume 178
_journal_year 1992
_chemical_formula_structural 'K5 (Au P2)'
_chemical_formula_sum 'Au K5 P2'
_chemical_name_systematic 'Pentapotassium diphosphidoaurate'
_space_group_IT_number 194
_symmetry_cell_setting hexagonal
_symmetry_Int_Tables_number 194
_symmetry_space_group_name_Hall '-P 6c 2c'
_symmetry_space_group_name_H-M 'P 63/m m c'
_cell_angle_alpha 90
_cell_angle_beta 90
_cell_angle_gamma 120
_cell_formula_units_Z 2
_cell_length_a 5.636(2)
_cell_length_b 5.636(2)
_cell_length_c 18.71599(400)
_cell_volume 514.9
_exptl_crystal_density_meas 2.92
_refine_ls_R_factor_all 0.046
_cod_database_code 1008880

loop_
_symmetry_equiv_pos_as_xyz
x,y,z
-y,x-y,z
y-x,-x,z
-y,-x,z
y-x,y,z
x,x-y,z
-x,-y,-z
y,y-x,-z
x-y,x,-z
y,x,-z
x-y,-y,-z
-x,y-x,-z
-x,-y,1/2+z
y,y-x,1/2+z
x-y,x,1/2+z
y,x,1/2+z
x-y,-y,1/2+z
-x,y-x,1/2+z
x,y,1/2-z
-y,x-y,1/2-z
y-x,-x,1/2-z
-y,-x,1/2-z
y-x,y,1/2-z
x,x-y,1/2-z

loop_
_atom_site_label
_atom_site_type_symbol
_atom_site_symmetry_multiplicity
_atom_site_Wyckoff_symbol
_atom_site_fract_x
_atom_site_fract_y
_atom_site_fract_z
_atom_site_occupancy
_atom_site_attached_hydrogens
_atom_site_calc_flag
K1 K1+ 4 f 0.3333 0.6667 0.5490(4) 1. 0 d
K2 K1+ 4 e 0. 0. 0.1464(5) 1. 0 d
K3 K1+ 2 d 0.3333 0.6667 0.75 1. 0 d
Au1 Au1+ 2 c 0.3333 0.6667 0.25 1. 0 d
P1 P3- 4 f 0.3333 0.6667 0.3765(5) 1. 0 d

loop_
_atom_type_symbol
_atom_type_oxidation_number
K1+ 1.000
Au1+ 1.000
P3- -3.000
